data_7701630
loop_
_publ_author_name
'Alderhami, Suliman A.'
'Collison, David'
'Lewis, David J.'
'McNaughter, Paul D.'
'O'Brien, Paul'
'Spencer, Ben F.'
'Vitorica-Yrezabal, Inigo'
'Whitehead, George'

_publ_section_title
;
 Accessing \g-Ga<sub>2</sub>S<sub>3</sub> by solventless thermolysis of
 gallium xanthates: a low-temperature limit for crystalline products.
;
_journal_issue 41
_journal_name_full 'Dalton transactions (Cambridge, England : 2003)'
_journal_page_first 15605
_journal_page_last 15612
_journal_paper_doi 10.1039/c9dt02061f
_journal_volume 48
_journal_year 2019
_chemical_formula_moiety 'C15 H27 Ga O3 S6'
_chemical_formula_sum 'C15 H27 Ga O3 S6'
_chemical_formula_weight 517.44
_space_group_crystal_system monoclinic
_space_group_IT_number 14
_space_group_name_Hall '-P 2ybc'
_space_group_name_H-M_alt 'P 1 21/c 1'
_atom_sites_solution_hydrogens geom
_atom_sites_solution_primary dual
_audit_creation_date 2018-03-16
_audit_creation_method
;
Olex2 1.2
(compiled 2017.08.10 svn.r3458 for OlexSys, GUI svn.r5381)
;
_audit_update_record
;
2019-02-27 deposited with the CCDC.	2019-07-26 downloaded from the CCDC.
;
_cell_angle_alpha 90
_cell_angle_beta 96.843(5)
_cell_angle_gamma 90
_cell_formula_units_Z 4
_cell_length_a 14.1450(8)
_cell_length_b 18.2253(7)
_cell_length_c 9.0099(5)
_cell_measurement_reflns_used 5456
_cell_measurement_temperature 150.00(10)
_cell_measurement_theta_max 27.9520
_cell_measurement_theta_min 1.8270
_cell_volume 2306.2(2)
_computing_cell_refinement 'CrysAlisPro 1.171.39.30c (Rigaku OD, 2017)'
_computing_data_collection 'CrysAlisPro 1.171.39.30c (Rigaku OD, 2017)'
_computing_data_reduction 'CrysAlisPro 1.171.39.30c (Rigaku OD, 2017)'
_computing_molecular_graphics 'Olex2 (Dolomanov et al., 2009)'
_computing_publication_material 'Olex2 (Dolomanov et al., 2009)'
_computing_structure_refinement 'ShelXL (Sheldrick, 2015)'
_computing_structure_solution 'ShelXT (Sheldrick, 2015)'
_diffrn_ambient_environment N~2~
_diffrn_ambient_temperature 150.00(10)
_diffrn_detector 'CCD plate'
_diffrn_measured_fraction_theta_full 1.000
_diffrn_measured_fraction_theta_max 0.905
_diffrn_measurement_details
;
List of Runs (angles in degrees, time in seconds):

  # Type    Start    End  Width  t~exp~   \w     \q     \k     \f   Frames
#--------------------------------------------------------------------------
  1  \w    -61.00  93.00   1.00   18.00    --   19.70  60.00 150.00  154
  2  \w     31.00 108.00   1.00   18.00    --   19.70  57.00   0.00   77
  3  \w    -70.00  28.00   1.00   18.00    --   19.70  57.00 -60.00   98
  4  \w    -58.00 -32.00   1.00   18.00    --   19.70  60.00 120.00   26
  5  \w     -8.00 108.00   1.00   18.00    --   19.70  60.00 120.00  116
  6  \w    -64.00  36.00   1.00   18.00    --   19.70  29.00 -90.00  100
;
_diffrn_measurement_device 'four-circle diffractometer'
_diffrn_measurement_device_type 'XtaLAB AFC11 (RINC): quarter-chi single'
_diffrn_measurement_method '\w scans'
_diffrn_orient_matrix_type 'CrysAlisPro convention (1999,Acta A55,543-557)'
_diffrn_orient_matrix_UB_11 -0.0014655000
_diffrn_orient_matrix_UB_12 0.0046477000
_diffrn_orient_matrix_UB_13 0.0778706000
_diffrn_orient_matrix_UB_21 0.0079811000
_diffrn_orient_matrix_UB_22 0.0381771000
_diffrn_orient_matrix_UB_23 -0.0074832000
_diffrn_orient_matrix_UB_31 -0.0498252000
_diffrn_orient_matrix_UB_32 0.0059899000
_diffrn_orient_matrix_UB_33 -0.0130429000
_diffrn_radiation_monochromator graphite
_diffrn_radiation_probe x-ray
_diffrn_radiation_type MoK\a
_diffrn_radiation_wavelength 0.71073
_diffrn_reflns_av_unetI/netI 0.0759
_diffrn_reflns_Laue_measured_fraction_full 1.000
_diffrn_reflns_Laue_measured_fraction_max 0.905
_diffrn_reflns_limit_h_max 18
_diffrn_reflns_limit_h_min -19
_diffrn_reflns_limit_k_max 24
_diffrn_reflns_limit_k_min -24
_diffrn_reflns_limit_l_max 12
_diffrn_reflns_limit_l_min -8
_diffrn_reflns_number 5530
_diffrn_reflns_point_group_measured_fraction_full 1.000
_diffrn_reflns_point_group_measured_fraction_max 0.905
_diffrn_reflns_theta_full 25.242
_diffrn_reflns_theta_max 28.997
_diffrn_reflns_theta_min 1.831
_diffrn_source 'fine-focus sealed X-ray tube'
_diffrn_source_type 'Enhance (Mo) X-ray Source'
_exptl_absorpt_coefficient_mu 1.748
_exptl_absorpt_correction_T_max 1.00000
_exptl_absorpt_correction_T_min 0.31154
_exptl_absorpt_correction_type multi-scan
_exptl_absorpt_process_details
;
CrysAlisPro 1.171.39.30c (Rigaku Oxford Diffraction, 2017)
Empirical absorption correction using spherical harmonics,
 implemented in SCALE3 ABSPACK scaling algorithm.
;
_exptl_crystal_colour 'clear light colourless'
_exptl_crystal_colour_lustre clear
_exptl_crystal_colour_modifier light
_exptl_crystal_colour_primary colourless
_exptl_crystal_density_diffrn 1.490
_exptl_crystal_description needle
_exptl_crystal_F_000 1072
_exptl_crystal_size_max 0.12
_exptl_crystal_size_mid 0.03
_exptl_crystal_size_min 0.03
_refine_diff_density_max 1.421
_refine_diff_density_min -1.500
_refine_diff_density_rms 0.144
_refine_ls_extinction_method none
_refine_ls_goodness_of_fit_ref 1.168
_refine_ls_hydrogen_treatment constr
_refine_ls_matrix_type full
_refine_ls_number_parameters 233
_refine_ls_number_reflns 5530
_refine_ls_number_restraints 0
_refine_ls_restrained_S_all 1.168
_refine_ls_R_factor_all 0.1073
_refine_ls_R_factor_gt 0.0749
_refine_ls_shift/su_max 0.000
_refine_ls_shift/su_mean 0.000
_refine_ls_structure_factor_coef Fsqd
_refine_ls_weighting_details 'w=1/[\s^2^(Fo^2^)+(0.0285P)^2^+11.2861P] where P=(Fo^2^+2Fc^2^)/3'
_refine_ls_weighting_scheme calc
_refine_ls_wR_factor_gt 0.1509
_refine_ls_wR_factor_ref 0.1605
_reflns_Friedel_coverage 0.000
_reflns_number_gt 4192
_reflns_number_total 5530
_reflns_threshold_expression 'I > 2\s(I)'
_cod_data_source_file c9dt02061f2.cif
_cod_data_source_block s5154l
_cod_database_code 7701630
_shelxl_version_number 2014/6
_shelx_space_group_comment
;
The symmetry employed for this shelxl refinement is uniquely defined
by the following loop, which should always be used as a source of
symmetry information in preference to the above space-group names.
They are only intended as comments.
;
_shelx_estimated_absorpt_t_max 0.949
_shelx_estimated_absorpt_t_min 0.818
_reflns_odcompleteness_completeness 99.96
_reflns_odcompleteness_iscentric 1
_reflns_odcompleteness_theta 26.32
_olex2_refinement_description
;
1. Twinned data refinement
 Scales: 0.732(4)
 0.268(4)
2. Fixed Uiso
 At 1.2 times of:
  All C(H) groups, All C(H,H) groups
 At 1.5 times of:
  All C(H,H,H) groups
3.a Ternary CH refined with riding coordinates:
 C3(H3), C13(H13), C8(H8)
3.b Secondary CH2 refined with riding coordinates:
 C2(H2A,H2B), C7(H7A,H7B), C12(H12A,H12B)
3.c Idealised Me refined as rotating group:
 C4(H4A,H4B,H4C), C5(H5A,H5B,H5C), C14(H14A,H14B,H14C), C9(H9A,H9B,H9C),
 C10(H10A,H10B,H10C), C15(H15A,H15B,H15C)
;
_olex2_submission_special_instructions 'No special instructions were received'
_oxdiff_exptl_absorpt_empirical_details
;
Empirical correction (ABSPACK) includes:
- Absorption correction using spherical harmonics
- Frame scaling
;
_oxdiff_exptl_absorpt_empirical_full_max 2.252
_oxdiff_exptl_absorpt_empirical_full_min 0.495

loop_
_space_group_symop_operation_xyz
'x, y, z'
'-x, y+1/2, -z+1/2'
'-x, -y, -z'
'x, -y-1/2, z-1/2'

loop_
_atom_site_label
_atom_site_type_symbol
_atom_site_fract_x
_atom_site_fract_y
_atom_site_fract_z
_atom_site_U_iso_or_equiv
_atom_site_adp_type
_atom_site_occupancy
_atom_site_site_symmetry_order
_atom_site_calc_flag
_atom_site_refinement_flags_posn
Ga1 Ga 0.71103(5) 0.42693(3) 0.69484(8) 0.02079(17) Uani 1 1 d .
S1 S 0.53835(11) 0.42263(8) 0.68096(17) 0.0235(3) Uani 1 1 d .
S3 S 0.72743(12) 0.55889(7) 0.68997(18) 0.0249(3) Uani 1 1 d .
S2 S 0.67536(11) 0.41710(8) 0.95307(18) 0.0248(3) Uani 1 1 d .
S4 S 0.71614(12) 0.45886(8) 0.43326(18) 0.0266(3) Uani 1 1 d .
S5 S 0.72622(11) 0.29462(8) 0.6538(2) 0.0278(4) Uani 1 1 d .
S6 S 0.87816(11) 0.39849(8) 0.75879(19) 0.0264(4) Uani 1 1 d .
O1 O 0.4864(3) 0.4112(2) 0.9448(5) 0.0245(9) Uani 1 1 d .
O3 O 0.9078(3) 0.2602(2) 0.7338(5) 0.0306(10) Uani 1 1 d .
O2 O 0.7269(3) 0.6050(2) 0.4213(5) 0.0326(11) Uani 1 1 d .
C3 C 0.5061(4) 0.3190(3) 1.1438(7) 0.0226(13) Uani 1 1 d .
H3 H 0.5566 0.2966 1.0895 0.027 Uiso 1 1 calc R
C1 C 0.5614(4) 0.4161(3) 0.8720(7) 0.0198(12) Uani 1 1 d .
C2 C 0.4996(4) 0.3999(3) 1.1063(7) 0.0230(13) Uani 1 1 d .
H2A H 0.4455 0.4218 1.1508 0.028 Uiso 1 1 calc R
H2B H 0.5586 0.4248 1.1500 0.028 Uiso 1 1 calc R
C6 C 0.7237(4) 0.5456(3) 0.5019(7) 0.0224(12) Uani 1 1 d .
C13 C 0.9682(5) 0.1377(3) 0.7373(7) 0.0275(14) Uani 1 1 d .
H13 H 1.0196 0.1564 0.6802 0.033 Uiso 1 1 calc R
C7 C 0.7326(5) 0.5999(4) 0.2607(7) 0.0355(16) Uani 1 1 d .
H7A H 0.6796 0.6280 0.2056 0.043 Uiso 1 1 calc R
H7B H 0.7263 0.5480 0.2286 0.043 Uiso 1 1 calc R
C4 C 0.4126(5) 0.2796(3) 1.0956(8) 0.0328(16) Uani 1 1 d .
H4A H 0.3628 0.2995 1.1511 0.049 Uiso 1 1 calc GR
H4B H 0.4202 0.2270 1.1163 0.049 Uiso 1 1 calc GR
H4C H 0.3944 0.2871 0.9882 0.049 Uiso 1 1 calc GR
C11 C 0.8417(4) 0.3117(3) 0.7147(7) 0.0244(13) Uani 1 1 d .
C8 C 0.8253(5) 0.6297(3) 0.2249(8) 0.0321(15) Uani 1 1 d .
H8 H 0.8775 0.6022 0.2857 0.039 Uiso 1 1 calc R
C5 C 0.5356(6) 0.3103(4) 1.3118(7) 0.0390(17) Uani 1 1 d .
H5A H 0.6002 0.3296 1.3374 0.058 Uiso 1 1 calc GR
H5B H 0.5343 0.2583 1.3386 0.058 Uiso 1 1 calc GR
H5C H 0.4913 0.3375 1.3668 0.058 Uiso 1 1 calc GR
C12 C 0.8814(5) 0.1842(3) 0.6988(9) 0.0357(17) Uani 1 1 d .
H12A H 0.8580 0.1793 0.5913 0.043 Uiso 1 1 calc R
H12B H 0.8301 0.1685 0.7576 0.043 Uiso 1 1 calc R
C14 C 0.9447(6) 0.0593(3) 0.6869(10) 0.0450(19) Uani 1 1 d .
H14A H 0.8940 0.0401 0.7411 0.068 Uiso 1 1 calc GR
H14B H 1.0016 0.0286 0.7078 0.068 Uiso 1 1 calc GR
H14C H 0.9235 0.0588 0.5793 0.068 Uiso 1 1 calc GR
C9 C 0.8355(6) 0.7102(4) 0.2656(9) 0.0452(19) Uani 1 1 d .
H9A H 0.7854 0.7383 0.2064 0.068 Uiso 1 1 calc GR
H9B H 0.8980 0.7278 0.2445 0.068 Uiso 1 1 calc GR
H9C H 0.8298 0.7164 0.3722 0.068 Uiso 1 1 calc GR
C10 C 0.8357(6) 0.6177(4) 0.0608(8) 0.0445(19) Uani 1 1 d .
H10A H 0.8356 0.5649 0.0396 0.067 Uiso 1 1 calc GR
H10B H 0.8958 0.6392 0.0379 0.067 Uiso 1 1 calc GR
H10C H 0.7824 0.6411 -0.0010 0.067 Uiso 1 1 calc GR
C15 C 1.0036(6) 0.1409(5) 0.9008(9) 0.049(2) Uani 1 1 d .
H15A H 1.0623 0.1122 0.9205 0.074 Uiso 1 1 calc GR
H15B H 0.9552 0.1206 0.9585 0.074 Uiso 1 1 calc GR
H15C H 1.0164 0.1920 0.9304 0.074 Uiso 1 1 calc GR

loop_
_atom_site_aniso_label
_atom_site_aniso_U_11
_atom_site_aniso_U_22
_atom_site_aniso_U_33
_atom_site_aniso_U_23
_atom_site_aniso_U_13
_atom_site_aniso_U_12
Ga1 0.0242(3) 0.0167(3) 0.0224(3) 0.0014(3) 0.0068(3) 0.0001(3)
S1 0.0239(7) 0.0246(7) 0.0215(8) 0.0020(6) 0.0016(6) 0.0010(6)
S3 0.0364(9) 0.0177(6) 0.0223(8) -0.0009(6) 0.0106(7) -0.0012(6)
S2 0.0254(8) 0.0269(7) 0.0224(8) 0.0058(6) 0.0037(6) -0.0019(6)
S4 0.0373(9) 0.0221(7) 0.0218(8) -0.0018(6) 0.0092(7) -0.0016(6)
S5 0.0249(8) 0.0175(6) 0.0396(10) -0.0010(6) -0.0019(7) -0.0017(6)
S6 0.0242(8) 0.0189(6) 0.0368(9) -0.0037(6) 0.0061(7) -0.0038(6)
O1 0.027(2) 0.023(2) 0.025(2) 0.0064(17) 0.0094(19) 0.0021(16)
O3 0.025(2) 0.0182(19) 0.048(3) -0.0043(19) -0.002(2) 0.0006(17)
O2 0.049(3) 0.026(2) 0.023(2) 0.0064(18) 0.004(2) -0.010(2)
C3 0.029(3) 0.019(3) 0.020(3) 0.002(2) 0.006(3) 0.002(2)
C1 0.026(3) 0.014(2) 0.019(3) 0.004(2) 0.005(2) -0.002(2)
C2 0.029(3) 0.022(3) 0.018(3) 0.000(2) 0.004(3) -0.001(2)
C6 0.026(3) 0.022(3) 0.021(3) -0.002(2) 0.010(3) -0.002(2)
C13 0.033(4) 0.021(3) 0.030(4) 0.002(3) 0.010(3) 0.005(2)
C7 0.054(5) 0.036(3) 0.016(3) 0.006(3) -0.002(3) -0.015(3)
C4 0.038(4) 0.020(3) 0.042(4) 0.001(3) 0.013(3) 0.000(3)
C11 0.021(3) 0.023(3) 0.029(3) -0.001(3) 0.001(3) -0.002(2)
C8 0.035(4) 0.030(3) 0.032(4) 0.005(3) 0.006(3) 0.012(3)
C5 0.062(5) 0.034(3) 0.021(4) 0.005(3) 0.003(3) -0.002(3)
C12 0.035(4) 0.018(3) 0.052(5) -0.004(3) -0.007(3) -0.002(3)
C14 0.057(5) 0.024(3) 0.053(5) 0.001(3) 0.004(4) 0.005(3)
C9 0.051(5) 0.040(4) 0.046(5) -0.004(3) 0.013(4) -0.024(4)
C10 0.053(5) 0.055(5) 0.026(4) 0.005(3) 0.007(4) 0.010(4)
C15 0.059(5) 0.052(5) 0.035(5) 0.006(4) -0.005(4) 0.011(4)

loop_
_atom_type_symbol
_atom_type_description
_atom_type_scat_dispersion_real
_atom_type_scat_dispersion_imag
_atom_type_scat_source
C C 0.0033 0.0016 'International Tables Vol C Tables 4.2.6.8 and 6.1.1.4'
H H 0.0000 0.0000 'International Tables Vol C Tables 4.2.6.8 and 6.1.1.4'
Ga Ga 0.2307 1.6083 'International Tables Vol C Tables 4.2.6.8 and 6.1.1.4'
O O 0.0106 0.0060 'International Tables Vol C Tables 4.2.6.8 and 6.1.1.4'
S S 0.1246 0.1234 'International Tables Vol C Tables 4.2.6.8 and 6.1.1.4'

loop_
_geom_angle_atom_site_label_1
_geom_angle_atom_site_label_2
_geom_angle_atom_site_label_3
_geom_angle
S1 Ga1 S2 74.14(5)
S1 Ga1 S4 95.93(6)
S1 Ga1 S5 93.78(5)
S3 Ga1 S1 97.42(6)
S3 Ga1 S2 96.97(6)
S3 Ga1 S4 74.39(5)
S3 Ga1 S5 164.82(6)
S3 Ga1 S6 97.14(6)
S2 Ga1 S5 95.92(6)
S4 Ga1 S2 166.15(6)
S4 Ga1 S5 94.34(6)
S6 Ga1 S1 162.03(6)
S6 Ga1 S2 93.68(6)
S6 Ga1 S4 98.08(6)
S6 Ga1 S5 74.03(5)
C1 S1 Ga1 83.1(2)
C6 S3 Ga1 83.42(19)
C1 S2 Ga1 83.3(2)
C6 S4 Ga1 83.0(2)
C11 S5 Ga1 82.5(2)
C11 S6 Ga1 83.3(2)
C1 O1 C2 119.4(5)
C11 O3 C12 119.2(5)
C6 O2 C7 120.5(5)
C2 C3 H3 108.4
C2 C3 C4 111.6(5)
C2 C3 C5 108.9(5)
C4 C3 H3 108.4
C4 C3 C5 111.1(5)
C5 C3 H3 108.4
S2 C1 S1 119.4(3)
O1 C1 S1 115.8(4)
O1 C1 S2 124.8(4)
O1 C2 C3 111.0(5)
O1 C2 H2A 109.4
O1 C2 H2B 109.4
C3 C2 H2A 109.4
C3 C2 H2B 109.4
H2A C2 H2B 108.0
S4 C6 S3 119.2(3)
O2 C6 S3 115.8(4)
O2 C6 S4 125.0(5)
C12 C13 H13 108.3
C12 C13 C14 108.6(6)
C12 C13 C15 111.9(6)
C14 C13 H13 108.3
C15 C13 H13 108.3
C15 C13 C14 111.4(6)
O2 C7 H7A 109.6
O2 C7 H7B 109.6
O2 C7 C8 110.1(5)
H7A C7 H7B 108.1
C8 C7 H7A 109.6
C8 C7 H7B 109.6
C3 C4 H4A 109.5
C3 C4 H4B 109.5
C3 C4 H4C 109.5
H4A C4 H4B 109.5
H4A C4 H4C 109.5
H4B C4 H4C 109.5
S5 C11 S6 120.2(4)
O3 C11 S5 123.6(4)
O3 C11 S6 116.2(4)
C7 C8 H8 108.1
C7 C8 C9 111.2(6)
C7 C8 C10 110.3(6)
C9 C8 H8 108.1
C9 C8 C10 111.0(6)
C10 C8 H8 108.1
C3 C5 H5A 109.5
C3 C5 H5B 109.5
C3 C5 H5C 109.5
H5A C5 H5B 109.5
H5A C5 H5C 109.5
H5B C5 H5C 109.5
O3 C12 C13 107.8(5)
O3 C12 H12A 110.1
O3 C12 H12B 110.1
C13 C12 H12A 110.1
C13 C12 H12B 110.1
H12A C12 H12B 108.5
C13 C14 H14A 109.5
C13 C14 H14B 109.5
C13 C14 H14C 109.5
H14A C14 H14B 109.5
H14A C14 H14C 109.5
H14B C14 H14C 109.5
C8 C9 H9A 109.5
C8 C9 H9B 109.5
C8 C9 H9C 109.5
H9A C9 H9B 109.5
H9A C9 H9C 109.5
H9B C9 H9C 109.5
C8 C10 H10A 109.5
C8 C10 H10B 109.5
C8 C10 H10C 109.5
H10A C10 H10B 109.5
H10A C10 H10C 109.5
H10B C10 H10C 109.5
C13 C15 H15A 109.5
C13 C15 H15B 109.5
C13 C15 H15C 109.5
H15A C15 H15B 109.5
H15A C15 H15C 109.5
H15B C15 H15C 109.5

loop_
_geom_bond_atom_site_label_1
_geom_bond_atom_site_label_2
_geom_bond_distance
Ga1 S1 2.4322(16)
Ga1 S3 2.4171(15)
Ga1 S2 2.4454(17)
Ga1 S4 2.4369(17)
Ga1 S5 2.4530(15)
Ga1 S6 2.4217(17)
S1 C1 1.717(6)
S3 C6 1.706(6)
S2 C1 1.688(6)
S4 C6 1.697(6)
S5 C11 1.689(6)
S6 C11 1.697(6)
O1 C1 1.316(7)
O1 C2 1.460(7)
O3 C11 1.322(7)
O3 C12 1.458(7)
O2 C6 1.307(7)
O2 C7 1.462(8)
C3 H3 1.0000
C3 C2 1.513(8)
C3 C4 1.522(9)
C3 C5 1.529(9)
C2 H2A 0.9900
C2 H2B 0.9900
C13 H13 1.0000
C13 C12 1.498(9)
C13 C14 1.523(9)
C13 C15 1.500(10)
C7 H7A 0.9900
C7 H7B 0.9900
C7 C8 1.491(9)
C4 H4A 0.9800
C4 H4B 0.9800
C4 H4C 0.9800
C8 H8 1.0000
C8 C9 1.514(9)
C8 C10 1.519(10)
C5 H5A 0.9800
C5 H5B 0.9800
C5 H5C 0.9800
C12 H12A 0.9900
C12 H12B 0.9900
C14 H14A 0.9800
C14 H14B 0.9800
C14 H14C 0.9800
C9 H9A 0.9800
C9 H9B 0.9800
C9 H9C 0.9800
C10 H10A 0.9800
C10 H10B 0.9800
C10 H10C 0.9800
C15 H15A 0.9800
C15 H15B 0.9800
C15 H15C 0.9800

loop_
_geom_torsion_atom_site_label_1
_geom_torsion_atom_site_label_2
_geom_torsion_atom_site_label_3
_geom_torsion_atom_site_label_4
_geom_torsion
Ga1 S1 C1 S2 0.6(3)
Ga1 S1 C1 O1 180.0(4)
Ga1 S3 C6 S4 -2.2(3)
Ga1 S3 C6 O2 177.8(5)
Ga1 S2 C1 S1 -0.6(3)
Ga1 S2 C1 O1 -179.9(5)
Ga1 S4 C6 S3 2.2(3)
Ga1 S4 C6 O2 -177.8(6)
Ga1 S5 C11 S6 -1.7(4)
Ga1 S5 C11 O3 177.0(6)
Ga1 S6 C11 S5 1.7(4)
Ga1 S6 C11 O3 -177.1(5)
O2 C7 C8 C9 -62.0(8)
O2 C7 C8 C10 174.4(5)
C1 O1 C2 C3 -87.8(6)
C2 O1 C1 S1 175.4(4)
C2 O1 C1 S2 -5.3(7)
C6 O2 C7 C8 -114.6(6)
C7 O2 C6 S3 174.6(5)
C7 O2 C6 S4 -5.4(9)
C4 C3 C2 O1 -66.0(6)
C11 O3 C12 C13 -177.4(6)
C5 C3 C2 O1 171.1(5)
C12 O3 C11 S5 0.9(9)
C12 O3 C11 S6 179.7(5)
C14 C13 C12 O3 -174.3(6)
C15 C13 C12 O3 62.3(8)

loop_
_twin_individual_id
_twin_individual_mass_fraction_refined
1 0.732(4)
2 0.268(4)
